data_1503743
loop_
_publ_author_name
'Cheng, Xin'
'Liang, Fushun'
'Shi, Fan'
'Zhang, Lei'
'Liu, Qun'

_publ_section_title
;
 One-pot tandem double-aldol reaction/aza-addition of acetylacetamides and
 o-phthalaldehyde leading to spiroindan-2,2'-pyrrolidines.
;
_journal_issue 1
_journal_name_full 'Organic letters'
_journal_page_first 93
_journal_page_last 96
_journal_paper_doi 10.1021/ol802507y
_journal_volume 11
_journal_year 2009
_chemical_formula_moiety 'C22 H22 Cl N O3'
_chemical_formula_sum 'C22 H22 Cl N O3'
_chemical_formula_weight 383.86
_chemical_name_systematic
;
 ?
;
_space_group_IT_number 14
_symmetry_cell_setting monoclinic
_symmetry_space_group_name_Hall '-P 2ybc'
_symmetry_space_group_name_H-M 'P 1 21/c 1'
_atom_sites_solution_hydrogens geom
_atom_sites_solution_primary direct
_atom_sites_solution_secondary difmap
_audit_creation_method SHELXL-97
_cell_angle_alpha 90.00
_cell_angle_beta 98.251(2)
_cell_angle_gamma 90.00
_cell_formula_units_Z 8
_cell_length_a 12.5345(15)
_cell_length_b 13.0337(15)
_cell_length_c 24.721(3)
_cell_measurement_reflns_used 7874
_cell_measurement_temperature 150(2)
_cell_measurement_theta_max 26.1
_cell_measurement_theta_min 1.6
_cell_volume 3996.9(8)
_computing_cell_refinement PROCESS-AUTO
_computing_data_collection PROCESS-AUTO
_computing_data_reduction PROCESS-AUTO
_computing_structure_refinement 'SHELXL-97 (Sheldrick, 1997)'
_computing_structure_solution 'SHELXS-97 (Sheldrick, 1990)'
_diffrn_ambient_temperature 150(2)
_diffrn_detector_area_resol_mean 10.0
_diffrn_measured_fraction_theta_full 0.997
_diffrn_measured_fraction_theta_max 0.995
_diffrn_measurement_device_type 'Rigaku RAXIS-RAPID'
_diffrn_measurement_method '\w scan'
_diffrn_radiation_monochromator graphite
_diffrn_radiation_source 'fine-focus sealed tube'
_diffrn_radiation_type MoK\a
_diffrn_radiation_wavelength 0.71073
_diffrn_reflns_av_R_equivalents 0.0293
_diffrn_reflns_av_sigmaI/netI 0.0376
_diffrn_reflns_limit_h_max 7
_diffrn_reflns_limit_h_min -15
_diffrn_reflns_limit_k_max 16
_diffrn_reflns_limit_k_min -16
_diffrn_reflns_limit_l_max 30
_diffrn_reflns_limit_l_min -30
_diffrn_reflns_number 21868
_diffrn_reflns_theta_full 25.00
_diffrn_reflns_theta_max 26.06
_diffrn_reflns_theta_min 1.64
_exptl_absorpt_coefficient_mu 0.213
_exptl_absorpt_correction_T_max 0.9527
_exptl_absorpt_correction_T_min 0.9468
_exptl_absorpt_correction_type multi-scan
_exptl_absorpt_process_details 'SADABS (Sheldrick, 1996)'
_exptl_crystal_colour colorless
_exptl_crystal_density_diffrn 1.276
_exptl_crystal_density_method 'not measured'
_exptl_crystal_description Block
_exptl_crystal_F_000 1616
_exptl_crystal_size_max 0.26
_exptl_crystal_size_mid 0.24
_exptl_crystal_size_min 0.23
_refine_diff_density_max 2.015
_refine_diff_density_min -0.375
_refine_diff_density_rms 0.064
_refine_ls_extinction_method none
_refine_ls_goodness_of_fit_ref 1.194
_refine_ls_hydrogen_treatment mixed
_refine_ls_matrix_type full
_refine_ls_number_parameters 490
_refine_ls_number_reflns 7874
_refine_ls_number_restraints 2
_refine_ls_restrained_S_all 1.194
_refine_ls_R_factor_all 0.1201
_refine_ls_R_factor_gt 0.0817
_refine_ls_shift/su_max 0.000
_refine_ls_shift/su_mean 0.000
_refine_ls_structure_factor_coef Fsqd
_refine_ls_weighting_details 'calc w=1/[\s^2^(Fo^2^)+(0.0916P)^2^+1.9253P] where P=(Fo^2^+2Fc^2^)/3'
_refine_ls_weighting_scheme calc
_refine_ls_wR_factor_gt 0.2066
_refine_ls_wR_factor_ref 0.2302
_reflns_number_gt 4942
_reflns_number_total 7874
_reflns_threshold_expression >2sigma(I)
_cod_data_source_file ol802507y_si_002.cif
_cod_data_source_block 2a
_cod_original_sg_symbol_H-M 'P 21/c'
_cod_database_code 1503743

loop_
_symmetry_equiv_pos_as_xyz
'x, y, z'
'-x, y+1/2, -z+1/2'
'-x, -y, -z'
'x, -y-1/2, z-1/2'

loop_
_atom_site_label
_atom_site_type_symbol
_atom_site_fract_x
_atom_site_fract_y
_atom_site_fract_z
_atom_site_U_iso_or_equiv
_atom_site_adp_type
_atom_site_occupancy
_atom_site_symmetry_multiplicity
_atom_site_calc_flag
_atom_site_refinement_flags
Cl1 Cl 0.89177(12) 0.86275(11) 0.21637(5) 0.1096(5) Uani 1 1 d .
Cl2 Cl 0.89267(10) 0.58383(13) 0.07220(7) 0.1131(5) Uani 1 1 d .
C1 C 1.0558(3) 0.6595(3) 0.46172(13) 0.0523(8) Uani 1 1 d .
C6 C 1.0435(3) 0.5695(3) 0.43116(14) 0.0569(9) Uani 1 1 d .
C9 C 1.1494(3) 0.5352(3) 0.41647(14) 0.0565(9) Uani 1 1 d .
H9A H 1.1424 0.5159 0.3774 0.057 Uiso 1 1 calc R
H9B H 1.1774 0.4755 0.4389 0.057 Uiso 1 1 calc R
C8 C 1.2240(3) 0.6281(2) 0.42842(12) 0.0452(8) Uani 1 1 d .
C7 C 1.1719(3) 0.6892(3) 0.47246(12) 0.0473(8) Uani 1 1 d .
H7A H 1.2026 0.6620 0.5092 0.047 Uiso 1 1 calc R
C2 C 0.9691(3) 0.7048(4) 0.48081(18) 0.0747(12) Uani 1 1 d .
H2A H 0.9775 0.7662 0.5017 0.075 Uiso 1 1 calc R
C3 C 0.8692(4) 0.6578(5) 0.4684(2) 0.0989(17) Uani 1 1 d .
H3A H 0.8084 0.6881 0.4811 0.099 Uiso 1 1 calc R
C4 C 0.8556(4) 0.5701(5) 0.4390(2) 0.0972(17) Uani 1 1 d .
H4A H 0.7862 0.5399 0.4312 0.097 Uiso 1 1 calc R
C5 C 0.9436(4) 0.5241(4) 0.42006(18) 0.0807(13) Uani 1 1 d .
H5A H 0.9347 0.4621 0.3997 0.081 Uiso 1 1 calc R
C10 C 1.3412(3) 0.6007(3) 0.44995(13) 0.0510(8) Uani 1 1 d .
C11 C 1.4165(3) 0.6482(3) 0.41456(13) 0.0508(8) Uani 1 1 d .
C12 C 1.4848(3) 0.7358(3) 0.44563(17) 0.0673(10) Uani 1 1 d .
H12A H 1.5276 0.7691 0.4199 0.067 Uiso 1 1 calc R
H12B H 1.4347 0.7880 0.4566 0.067 Uiso 1 1 calc R
C13 C 1.5607(4) 0.7039(4) 0.4958(2) 0.0876(13) Uani 1 1 d .
H13A H 1.5994 0.7642 0.5121 0.088 Uiso 1 1 calc R
H13B H 1.6126 0.6539 0.4855 0.088 Uiso 1 1 calc R
H13C H 1.5195 0.6728 0.5223 0.088 Uiso 1 1 calc R
C14 C 1.4869(3) 0.5666(3) 0.39208(15) 0.0622(10) Uani 1 1 d .
H14A H 1.5318 0.6004 0.3674 0.062 Uiso 1 1 calc R
H14B H 1.5362 0.5367 0.4229 0.062 Uiso 1 1 calc R
C15 C 1.4244(4) 0.4813(3) 0.36147(18) 0.0854(14) Uani 1 1 d .
H15A H 1.4745 0.4327 0.3483 0.085 Uiso 1 1 calc R
H15B H 1.3764 0.5098 0.3303 0.085 Uiso 1 1 calc R
H15C H 1.3815 0.4458 0.3858 0.085 Uiso 1 1 calc R
C16 C 1.3407(3) 0.6985(2) 0.36952(13) 0.0476(8) Uani 1 1 d .
C17 C 1.1486(3) 0.7284(3) 0.34106(12) 0.0465(8) Uani 1 1 d .
C18 C 1.1155(3) 0.6768(3) 0.29342(14) 0.0618(10) Uani 1 1 d .
H18A H 1.1475 0.6129 0.2867 0.074 Uiso 1 1 calc R
C19 C 1.0358(3) 0.7173(3) 0.25519(15) 0.0700(11) Uani 1 1 d .
H19A H 1.0126 0.6814 0.2221 0.070 Uiso 1 1 calc R
C20 C 0.9902(3) 0.8094(3) 0.26518(15) 0.0635(10) Uani 1 1 d .
C21 C 1.0220(4) 0.8607(3) 0.31229(16) 0.0770(12) Uani 1 1 d .
H21A H 0.9894 0.9243 0.3190 0.077 Uiso 1 1 calc R
C22 C 1.1021(3) 0.8204(3) 0.35066(15) 0.0682(11) Uani 1 1 d .
H22A H 1.1247 0.8566 0.3837 0.068 Uiso 1 1 calc R
C23 C 0.6031(3) 0.5094(3) 0.23342(13) 0.0590(9) Uani 1 1 d .
C28 C 0.5908(3) 0.6085(3) 0.25143(13) 0.0617(10) Uani 1 1 d .
C29 C 0.4784(4) 0.6432(3) 0.23385(16) 0.0691(11) Uani 1 1 d D
H29A H 0.4372 0.6273 0.2646 0.069 Uiso 1 1 calc R
C30 C 0.4349(3) 0.5711(3) 0.18639(13) 0.0541(9) Uani 1 1 d .
C31 C 0.4960(3) 0.4703(3) 0.20341(16) 0.0640(10) Uani 1 1 d .
H31A H 0.4571 0.4287 0.2278 0.064 Uiso 1 1 calc R
H31B H 0.5067 0.4288 0.1711 0.064 Uiso 1 1 calc R
C24 C 0.7022(4) 0.4611(3) 0.24267(17) 0.0724(11) Uani 1 1 d .
H24A H 0.7111 0.3934 0.2298 0.072 Uiso 1 1 calc R
C25 C 0.7888(4) 0.5143(4) 0.2713(2) 0.0880(14) Uani 1 1 d .
H25A H 0.8576 0.4825 0.2780 0.088 Uiso 1 1 calc R
C26 C 0.7762(4) 0.6122(4) 0.29024(18) 0.0875(14) Uani 1 1 d .
H26A H 0.8360 0.6471 0.3100 0.088 Uiso 1 1 calc R
C27 C 0.6766(4) 0.6603(4) 0.28056(16) 0.0763(12) Uani 1 1 d .
H27A H 0.6674 0.7278 0.2938 0.076 Uiso 1 1 calc R
C32 C 0.3118(3) 0.5627(3) 0.17906(16) 0.0652(10) Uani 1 1 d .
C33 C 0.2623(3) 0.5932(3) 0.12161(15) 0.0652(10) Uani 1 1 d .
C34 C 0.1845(4) 0.6841(5) 0.1213(2) 0.111(2) Uani 1 1 d .
H34A H 0.1525 0.6985 0.0831 0.111 Uiso 1 1 calc R
H34B H 0.1252 0.6644 0.1417 0.111 Uiso 1 1 calc R
C35 C 0.2350(7) 0.7791(6) 0.1456(3) 0.175(4) Uani 1 1 d .
H35A H 0.1806 0.8334 0.1440 0.175 Uiso 1 1 calc R
H35B H 0.2926 0.8006 0.1251 0.175 Uiso 1 1 calc R
H35C H 0.2654 0.7664 0.1838 0.175 Uiso 1 1 calc R
C36 C 0.2003(4) 0.5028(5) 0.0917(2) 0.1043(19) Uani 1 1 d .
H36A H 0.1385 0.4860 0.1109 0.104 Uiso 1 1 calc R
H36B H 0.1707 0.5256 0.0544 0.104 Uiso 1 1 calc R
C37 C 0.2626(6) 0.4093(5) 0.0874(3) 0.134(2) Uani 1 1 d .
H37A H 0.2160 0.3568 0.0679 0.134 Uiso 1 1 calc R
H37B H 0.2907 0.3844 0.1241 0.134 Uiso 1 1 calc R
H37C H 0.3227 0.4239 0.0672 0.134 Uiso 1 1 calc R
C38 C 0.3602(3) 0.6194(3) 0.09563(14) 0.0518(8) Uani 1 1 d .
C39 C 0.5572(3) 0.6077(2) 0.11433(12) 0.0453(7) Uani 1 1 d .
C40 C 0.6323(3) 0.6799(3) 0.13404(14) 0.0587(9) Uani 1 1 d .
H40A H 0.6137 0.7337 0.1568 0.059 Uiso 1 1 calc R
C41 C 0.7360(3) 0.6737(3) 0.12043(16) 0.0715(12) Uani 1 1 d .
H41A H 0.7889 0.7231 0.1339 0.072 Uiso 1 1 calc R
C42 C 0.7613(3) 0.5950(4) 0.08709(17) 0.0683(11) Uani 1 1 d .
C43 C 0.6850(3) 0.5259(3) 0.06543(17) 0.0679(11) Uani 1 1 d .
H43A H 0.7022 0.4741 0.0411 0.068 Uiso 1 1 calc R
C44 C 0.5829(3) 0.5325(3) 0.07940(14) 0.0569(9) Uani 1 1 d .
H44A H 0.5294 0.4845 0.0647 0.057 Uiso 1 1 calc R
N1 N 1.2370(2) 0.6887(2) 0.37911(10) 0.0462(6) Uani 1 1 d .
N2 N 0.4522(2) 0.6063(2) 0.13144(10) 0.0463(6) Uani 1 1 d .
O1 O 1.1897(2) 0.79568(17) 0.47259(9) 0.0603(6) Uani 1 1 d .
H1A H 1.2424 0.8102 0.4963 0.060 Uiso 1 1 calc R
O2 O 1.3649(2) 0.5493(2) 0.49002(11) 0.0748(8) Uani 1 1 d .
O3 O 1.3673(2) 0.74250(19) 0.33006(10) 0.0621(7) Uani 1 1 d .
O5 O 0.2621(3) 0.5353(3) 0.21477(12) 0.0935(10) Uani 1 1 d .
O6 O 0.3596(2) 0.6465(2) 0.04798(10) 0.0663(7) Uani 1 1 d .
O4 O 0.4656(4) 0.7410(3) 0.22368(18) 0.1246(14) Uani 1 1 d D
H1 H 0.419(5) 0.7714(18) 0.241(3) 0.187 Uiso 1 1 d D

loop_
_atom_site_aniso_label
_atom_site_aniso_U_11
_atom_site_aniso_U_22
_atom_site_aniso_U_33
_atom_site_aniso_U_23
_atom_site_aniso_U_13
_atom_site_aniso_U_12
Cl1 0.1238(11) 0.0946(9) 0.0914(8) 0.0057(7) -0.0491(8) 0.0236(8)
Cl2 0.0549(7) 0.1390(12) 0.1513(13) 0.0458(10) 0.0349(8) 0.0043(7)
C1 0.051(2) 0.061(2) 0.0443(17) 0.0106(16) 0.0064(15) -0.0004(17)
C6 0.058(2) 0.062(2) 0.0471(18) 0.0143(17) -0.0026(16) -0.0138(18)
C9 0.070(2) 0.052(2) 0.0475(18) -0.0019(15) 0.0096(17) -0.0132(18)
C8 0.0496(19) 0.0490(18) 0.0373(15) 0.0053(14) 0.0072(14) -0.0040(15)
C7 0.051(2) 0.0514(19) 0.0387(16) 0.0027(14) 0.0030(14) -0.0015(16)
C2 0.061(3) 0.083(3) 0.083(3) 0.020(2) 0.021(2) 0.012(2)
C3 0.059(3) 0.121(5) 0.121(4) 0.050(4) 0.026(3) 0.018(3)
C4 0.055(3) 0.120(5) 0.111(4) 0.048(4) -0.005(3) -0.024(3)
C5 0.072(3) 0.089(3) 0.076(3) 0.019(2) -0.008(2) -0.032(3)
C10 0.055(2) 0.0524(19) 0.0455(18) 0.0042(16) 0.0060(15) 0.0049(16)
C11 0.0448(19) 0.056(2) 0.0518(18) 0.0063(15) 0.0068(15) 0.0028(16)
C12 0.063(2) 0.065(2) 0.075(3) -0.004(2) 0.012(2) 0.001(2)
C13 0.078(3) 0.089(3) 0.091(3) -0.010(3) -0.008(3) 0.000(3)
C14 0.067(2) 0.065(2) 0.056(2) 0.0060(18) 0.0131(18) 0.015(2)
C15 0.123(4) 0.065(3) 0.071(3) 0.001(2) 0.025(3) 0.020(3)
C16 0.052(2) 0.0447(18) 0.0473(18) 0.0015(15) 0.0112(15) 0.0015(15)
C17 0.0498(19) 0.0501(19) 0.0394(16) 0.0063(14) 0.0057(14) -0.0004(15)
C18 0.071(2) 0.062(2) 0.0497(19) -0.0089(17) 0.0003(18) 0.0110(19)
C19 0.080(3) 0.074(3) 0.051(2) -0.0102(19) -0.009(2) 0.007(2)
C20 0.067(2) 0.065(2) 0.053(2) 0.0064(18) -0.0095(18) 0.005(2)
C21 0.099(3) 0.059(2) 0.066(2) -0.0063(19) -0.013(2) 0.026(2)
C22 0.093(3) 0.056(2) 0.0488(19) -0.0059(17) -0.0138(19) 0.014(2)
C23 0.072(3) 0.063(2) 0.0406(17) 0.0101(17) 0.0046(17) -0.001(2)
C28 0.072(3) 0.076(3) 0.0360(17) -0.0020(17) 0.0045(17) -0.001(2)
C29 0.085(3) 0.070(3) 0.053(2) -0.0169(19) 0.013(2) 0.008(2)
C30 0.057(2) 0.065(2) 0.0413(17) -0.0027(16) 0.0118(15) 0.0035(18)
C31 0.065(2) 0.066(2) 0.059(2) 0.0169(18) 0.0043(18) -0.001(2)
C24 0.077(3) 0.064(2) 0.072(3) 0.010(2) -0.004(2) 0.003(2)
C25 0.077(3) 0.095(4) 0.086(3) 0.014(3) -0.009(3) 0.010(3)
C26 0.091(4) 0.099(4) 0.065(3) 0.005(3) -0.013(2) -0.019(3)
C27 0.093(3) 0.082(3) 0.051(2) -0.006(2) 0.000(2) -0.005(3)
C32 0.062(2) 0.077(3) 0.060(2) -0.004(2) 0.021(2) 0.002(2)
C33 0.051(2) 0.084(3) 0.062(2) -0.002(2) 0.0133(18) 0.011(2)
C34 0.083(3) 0.177(6) 0.075(3) 0.002(4) 0.015(3) 0.053(4)
C35 0.218(9) 0.133(6) 0.153(6) -0.049(5) -0.044(6) 0.110(6)
C36 0.076(3) 0.151(6) 0.084(3) 0.003(3) 0.005(3) -0.050(4)
C37 0.153(6) 0.094(4) 0.144(6) -0.020(4) -0.008(5) -0.036(4)
C38 0.053(2) 0.051(2) 0.0505(19) -0.0019(16) 0.0059(16) 0.0074(16)
C39 0.0445(18) 0.0473(18) 0.0436(17) 0.0054(14) 0.0050(14) 0.0014(15)
C40 0.069(2) 0.054(2) 0.0523(19) -0.0011(16) 0.0063(18) -0.0098(19)
C41 0.064(3) 0.080(3) 0.067(2) 0.011(2) -0.004(2) -0.029(2)
C42 0.049(2) 0.084(3) 0.072(2) 0.024(2) 0.0117(19) 0.002(2)
C43 0.063(3) 0.068(2) 0.078(3) -0.001(2) 0.030(2) 0.001(2)
C44 0.054(2) 0.057(2) 0.061(2) -0.0121(17) 0.0131(17) -0.0057(17)
N1 0.0468(16) 0.0506(16) 0.0412(14) 0.0068(12) 0.0064(12) 0.0006(13)
N2 0.0484(16) 0.0478(15) 0.0428(14) -0.0009(12) 0.0072(12) 0.0060(13)
O1 0.0703(16) 0.0510(14) 0.0554(14) -0.0063(11) -0.0052(12) -0.0040(12)
O2 0.0687(17) 0.089(2) 0.0667(16) 0.0360(15) 0.0109(14) 0.0143(15)
O3 0.0663(16) 0.0653(16) 0.0580(14) 0.0187(12) 0.0204(13) 0.0039(13)
O5 0.077(2) 0.137(3) 0.0742(19) 0.0091(19) 0.0349(17) -0.006(2)
O6 0.0553(15) 0.0865(19) 0.0550(15) 0.0162(13) 0.0009(12) 0.0061(14)
O4 0.142(4) 0.109(3) 0.121(3) -0.024(2) 0.013(3) 0.015(3)

loop_
_atom_type_symbol
_atom_type_description
_atom_type_scat_dispersion_real
_atom_type_scat_dispersion_imag
_atom_type_scat_source
C C 0.0033 0.0016 'International Tables Vol C Tables 4.2.6.8 and 6.1.1.4'
H H 0.0000 0.0000 'International Tables Vol C Tables 4.2.6.8 and 6.1.1.4'
N N 0.0061 0.0033 'International Tables Vol C Tables 4.2.6.8 and 6.1.1.4'
O O 0.0106 0.0060 'International Tables Vol C Tables 4.2.6.8 and 6.1.1.4'
Cl Cl 0.1484 0.1585 'International Tables Vol C Tables 4.2.6.8 and 6.1.1.4'

loop_
_geom_angle_atom_site_label_1
_geom_angle_atom_site_label_2
_geom_angle_atom_site_label_3
_geom_angle
C2 C1 C6 121.1(4)
C2 C1 C7 128.6(4)
C6 C1 C7 110.1(3)
C5 C6 C1 119.7(4)
C5 C6 C9 129.7(4)
C1 C6 C9 110.6(3)
C6 C9 C8 104.8(3)
C6 C9 H9A 110.8
C8 C9 H9A 110.8
C6 C9 H9B 110.8
C8 C9 H9B 110.8
H9A C9 H9B 108.9
N1 C8 C10 101.4(2)
N1 C8 C9 113.5(3)
C10 C8 C9 114.3(3)
N1 C8 C7 114.0(2)
C10 C8 C7 110.6(3)
C9 C8 C7 103.4(3)
O1 C7 C1 114.0(3)
O1 C7 C8 115.0(3)
C1 C7 C8 103.7(3)
O1 C7 H7A 107.9
C1 C7 H7A 107.9
C8 C7 H7A 107.9
C1 C2 C3 117.7(5)
C1 C2 H2A 121.1
C3 C2 H2A 121.1
C4 C3 C2 122.1(5)
C4 C3 H3A 119.0
C2 C3 H3A 119.0
C3 C4 C5 120.0(5)
C3 C4 H4A 120.0
C5 C4 H4A 120.0
C6 C5 C4 119.4(5)
C6 C5 H5A 120.3
C4 C5 H5A 120.3
O2 C10 C11 127.4(3)
O2 C10 C8 122.0(3)
C11 C10 C8 110.6(3)
C16 C11 C10 103.0(3)
C16 C11 C14 111.6(3)
C10 C11 C14 111.4(3)
C16 C11 C12 106.8(3)
C10 C11 C12 111.1(3)
C14 C11 C12 112.5(3)
C13 C12 C11 116.0(3)
C13 C12 H12A 108.3
C11 C12 H12A 108.3
C13 C12 H12B 108.3
C11 C12 H12B 108.3
H12A C12 H12B 107.4
C12 C13 H13A 109.5
C12 C13 H13B 109.5
H13A C13 H13B 109.5
C12 C13 H13C 109.5
H13A C13 H13C 109.5
H13B C13 H13C 109.5
C15 C14 C11 114.2(3)
C15 C14 H14A 108.7
C11 C14 H14A 108.7
C15 C14 H14B 108.7
C11 C14 H14B 108.7
H14A C14 H14B 107.6
C14 C15 H15A 109.5
C14 C15 H15B 109.5
H15A C15 H15B 109.5
C14 C15 H15C 109.5
H15A C15 H15C 109.5
H15B C15 H15C 109.5
O3 C16 N1 124.2(3)
O3 C16 C11 125.4(3)
N1 C16 C11 110.4(3)
C18 C17 C22 119.7(3)
C18 C17 N1 119.7(3)
C22 C17 N1 120.5(3)
C17 C18 C19 120.2(4)
C17 C18 H18A 119.9
C19 C18 H18A 119.9
C20 C19 C18 119.5(4)
C20 C19 H19A 120.2
C18 C19 H19A 120.2
C21 C20 C19 120.7(3)
C21 C20 Cl1 119.5(3)
C19 C20 Cl1 119.9(3)
C20 C21 C22 120.0(4)
C20 C21 H21A 120.0
C22 C21 H21A 120.0
C17 C22 C21 119.9(3)
C17 C22 H22A 120.0
C21 C22 H22A 120.0
C28 C23 C24 120.8(4)
C28 C23 C31 109.8(3)
C24 C23 C31 129.4(4)
C27 C28 C23 120.7(4)
C27 C28 C29 129.6(4)
C23 C28 C29 109.6(3)
O4 C29 C28 116.1(4)
O4 C29 C30 115.4(4)
C28 C29 C30 104.7(3)
O4 C29 H29A 106.7
C28 C29 H29A 106.7
C30 C29 H29A 106.7
N2 C30 C32 101.0(3)
N2 C30 C29 115.3(3)
C32 C30 C29 112.0(3)
N2 C30 C31 112.4(3)
C32 C30 C31 114.9(3)
C29 C30 C31 101.7(3)
C23 C31 C30 102.4(3)
C23 C31 H31A 111.3
C30 C31 H31A 111.3
C23 C31 H31B 111.3
C30 C31 H31B 111.3
H31A C31 H31B 109.2
C23 C24 C25 118.2(4)
C23 C24 H24A 120.9
C25 C24 H24A 120.9
C26 C25 C24 121.1(5)
C26 C25 H25A 119.5
C24 C25 H25A 119.5
C25 C26 C27 120.3(4)
C25 C26 H26A 119.8
C27 C26 H26A 119.8
C28 C27 C26 118.9(4)
C28 C27 H27A 120.6
C26 C27 H27A 120.6
O5 C32 C33 125.3(4)
O5 C32 C30 123.5(4)
C33 C32 C30 111.2(3)
C38 C33 C32 102.1(3)
C38 C33 C34 112.3(4)
C32 C33 C34 112.4(3)
C38 C33 C36 110.8(3)
C32 C33 C36 111.0(4)
C34 C33 C36 108.2(4)
C35 C34 C33 114.2(5)
C35 C34 H34A 108.7
C33 C34 H34A 108.7
C35 C34 H34B 108.7
C33 C34 H34B 108.7
H34A C34 H34B 107.6
C34 C35 H35A 109.5
C34 C35 H35B 109.5
H35A C35 H35B 109.5
C34 C35 H35C 109.5
H35A C35 H35C 109.5
H35B C35 H35C 109.5
C37 C36 C33 115.8(4)
C37 C36 H36A 108.3
C33 C36 H36A 108.3
C37 C36 H36B 108.3
C33 C36 H36B 108.3
H36A C36 H36B 107.4
C36 C37 H37A 109.5
C36 C37 H37B 109.5
H37A C37 H37B 109.5
C36 C37 H37C 109.5
H37A C37 H37C 109.5
H37B C37 H37C 109.5
O6 C38 N2 123.2(3)
O6 C38 C33 125.6(3)
N2 C38 C33 111.2(3)
C40 C39 C44 120.1(3)
C40 C39 N2 121.0(3)
C44 C39 N2 118.8(3)
C39 C40 C41 119.5(4)
C39 C40 H40A 120.3
C41 C40 H40A 120.3
C42 C41 C40 119.4(4)
C42 C41 H41A 120.3
C40 C41 H41A 120.3
C43 C42 C41 121.0(4)
C43 C42 Cl2 119.4(4)
C41 C42 Cl2 119.5(3)
C42 C43 C44 119.0(4)
C42 C43 H43A 120.5
C44 C43 H43A 120.5
C39 C44 C43 120.9(4)
C39 C44 H44A 119.6
C43 C44 H44A 119.6
C16 N1 C17 121.1(3)
C16 N1 C8 114.5(3)
C17 N1 C8 124.3(3)
C38 N2 C39 122.2(3)
C38 N2 C30 114.5(3)
C39 N2 C30 122.3(3)
C7 O1 H1A 109.5
C29 O4 H1 115(3)

loop_
_geom_bond_atom_site_label_1
_geom_bond_atom_site_label_2
_geom_bond_distance
Cl1 C20 1.742(4)
Cl2 C42 1.744(4)
C1 C2 1.378(5)
C1 C6 1.392(5)
C1 C7 1.493(5)
C6 C5 1.377(5)
C6 C9 1.494(5)
C9 C8 1.533(5)
C9 H9A 0.9900
C9 H9B 0.9900
C8 N1 1.481(4)
C8 C10 1.531(5)
C8 C7 1.565(4)
C7 O1 1.406(4)
C7 H7A 1.0000
C2 C3 1.389(7)
C2 H2A 0.9500
C3 C4 1.353(8)
C3 H3A 0.9500
C4 C5 1.393(7)
C4 H4A 0.9500
C5 H5A 0.9500
C10 O2 1.197(4)
C10 C11 1.510(5)
C11 C16 1.506(5)
C11 C14 1.537(5)
C11 C12 1.561(5)
C12 C13 1.509(6)
C12 H12A 0.9900
C12 H12B 0.9900
C13 H13A 0.9800
C13 H13B 0.9800
C13 H13C 0.9800
C14 C15 1.500(6)
C14 H14A 0.9900
C14 H14B 0.9900
C15 H15A 0.9800
C15 H15B 0.9800
C15 H15C 0.9800
C16 O3 1.219(4)
C16 N1 1.360(4)
C17 C18 1.368(5)
C17 C22 1.370(5)
C17 N1 1.443(4)
C18 C19 1.378(5)
C18 H18A 0.9500
C19 C20 1.367(5)
C19 H19A 0.9500
C20 C21 1.352(5)
C21 C22 1.381(5)
C21 H21A 0.9500
C22 H22A 0.9500
C23 C28 1.381(5)
C23 C24 1.382(5)
C23 C31 1.526(5)
C28 C27 1.381(6)
C28 C29 1.484(6)
C29 O4 1.304(6)
C29 C30 1.541(5)
C29 H29A 1.0000
C30 N2 1.479(4)
C30 C32 1.532(5)
C30 C31 1.549(5)
C31 H31A 0.9900
C31 H31B 0.9900
C24 C25 1.393(6)
C24 H24A 0.9500
C25 C26 1.376(7)
C25 H25A 0.9500
C26 C27 1.387(7)
C26 H26A 0.9500
C27 H27A 0.9500
C32 O5 1.205(4)
C32 C33 1.519(5)
C33 C38 1.503(5)
C33 C34 1.534(6)
C33 C36 1.540(7)
C34 C35 1.479(9)
C34 H34A 0.9900
C34 H34B 0.9900
C35 H35A 0.9800
C35 H35B 0.9800
C35 H35C 0.9800
C36 C37 1.459(8)
C36 H36A 0.9900
C36 H36B 0.9900
C37 H37A 0.9800
C37 H37B 0.9800
C37 H37C 0.9800
C38 O6 1.229(4)
C38 N2 1.360(4)
C39 C40 1.370(5)
C39 C44 1.374(5)
C39 N2 1.440(4)
C40 C41 1.391(6)
C40 H40A 0.9500
C41 C42 1.381(6)
C41 H41A 0.9500
C42 C43 1.365(6)
C43 C44 1.376(5)
C43 H43A 0.9500
C44 H44A 0.9500
O1 H1A 0.8400
O4 H1 0.87(6)

loop_
_geom_torsion_atom_site_label_1
_geom_torsion_atom_site_label_2
_geom_torsion_atom_site_label_3
_geom_torsion_atom_site_label_4
_geom_torsion
C2 C1 C6 C5 -0.6(5)
C7 C1 C6 C5 175.2(3)
C2 C1 C6 C9 -178.9(3)
C7 C1 C6 C9 -3.1(4)
C5 C6 C9 C8 167.6(4)
C1 C6 C9 C8 -14.3(4)
C6 C9 C8 N1 -99.4(3)
C6 C9 C8 C10 145.0(3)
C6 C9 C8 C7 24.7(3)
C2 C1 C7 O1 -40.1(5)
C6 C1 C7 O1 144.5(3)
C2 C1 C7 C8 -165.9(3)
C6 C1 C7 C8 18.7(3)
N1 C8 C7 O1 -27.7(4)
C10 C8 C7 O1 85.7(3)
C9 C8 C7 O1 -151.5(3)
N1 C8 C7 C1 97.5(3)
C10 C8 C7 C1 -149.1(3)
C9 C8 C7 C1 -26.3(3)
C6 C1 C2 C3 -0.1(6)
C7 C1 C2 C3 -175.0(4)
C1 C2 C3 C4 0.3(7)
C2 C3 C4 C5 0.1(8)
C1 C6 C5 C4 1.0(6)
C9 C6 C5 C4 178.9(4)
C3 C4 C5 C6 -0.7(7)
N1 C8 C10 O2 -178.8(3)
C9 C8 C10 O2 -56.3(4)
C7 C8 C10 O2 59.9(4)
N1 C8 C10 C11 2.0(3)
C9 C8 C10 C11 124.5(3)
C7 C8 C10 C11 -119.3(3)
O2 C10 C11 C16 177.3(4)
C8 C10 C11 C16 -3.6(4)
O2 C10 C11 C14 57.5(5)
C8 C10 C11 C14 -123.4(3)
O2 C10 C11 C12 -68.7(5)
C8 C10 C11 C12 110.4(3)
C16 C11 C12 C13 175.2(3)
C10 C11 C12 C13 63.5(4)
C14 C11 C12 C13 -62.1(4)
C16 C11 C14 C15 -59.5(4)
C10 C11 C14 C15 55.1(4)
C12 C11 C14 C15 -179.5(3)
C10 C11 C16 O3 -176.5(3)
C14 C11 C16 O3 -56.9(5)
C12 C11 C16 O3 66.4(4)
C10 C11 C16 N1 4.0(4)
C14 C11 C16 N1 123.6(3)
C12 C11 C16 N1 -113.1(3)
C22 C17 C18 C19 0.2(6)
N1 C17 C18 C19 -175.9(3)
C17 C18 C19 C20 0.1(6)
C18 C19 C20 C21 -0.5(7)
C18 C19 C20 Cl1 178.4(3)
C19 C20 C21 C22 0.6(7)
Cl1 C20 C21 C22 -178.3(4)
C18 C17 C22 C21 0.0(6)
N1 C17 C22 C21 176.0(4)
C20 C21 C22 C17 -0.3(7)
C24 C23 C28 C27 -2.0(5)
C31 C23 C28 C27 179.1(3)
C24 C23 C28 C29 177.3(3)
C31 C23 C28 C29 -1.6(4)
C27 C28 C29 O4 30.9(6)
C23 C28 C29 O4 -148.3(4)
C27 C28 C29 C30 159.4(4)
C23 C28 C29 C30 -19.8(4)
O4 C29 C30 N2 39.2(5)
C28 C29 C30 N2 -89.8(4)
O4 C29 C30 C32 -75.7(5)
C28 C29 C30 C32 155.4(3)
O4 C29 C30 C31 161.1(4)
C28 C29 C30 C31 32.1(4)
C28 C23 C31 C30 22.1(4)
C24 C23 C31 C30 -156.7(4)
N2 C30 C31 C23 91.7(3)
C32 C30 C31 C23 -153.5(3)
C29 C30 C31 C23 -32.3(4)
C28 C23 C24 C25 1.0(6)
C31 C23 C24 C25 179.7(4)
C23 C24 C25 C26 0.3(7)
C24 C25 C26 C27 -0.6(7)
C23 C28 C27 C26 1.7(6)
C29 C28 C27 C26 -177.4(4)
C25 C26 C27 C28 -0.4(7)
N2 C30 C32 O5 179.7(4)
C29 C30 C32 O5 -57.0(5)
C31 C30 C32 O5 58.4(5)
N2 C30 C32 C33 -0.4(4)
C29 C30 C32 C33 122.9(4)
C31 C30 C32 C33 -121.6(4)
O5 C32 C33 C38 -179.9(4)
C30 C32 C33 C38 0.1(4)
O5 C32 C33 C34 59.5(6)
C30 C32 C33 C34 -120.4(4)
O5 C32 C33 C36 -61.8(6)
C30 C32 C33 C36 118.3(4)
C38 C33 C34 C35 -53.6(6)
C32 C33 C34 C35 60.9(6)
C36 C33 C34 C35 -176.2(5)
C38 C33 C36 C37 55.7(6)
C32 C33 C36 C37 -57.1(6)
C34 C33 C36 C37 179.2(5)
C32 C33 C38 O6 178.3(4)
C34 C33 C38 O6 -61.1(5)
C36 C33 C38 O6 60.0(5)
C32 C33 C38 N2 0.2(4)
C34 C33 C38 N2 120.8(4)
C36 C33 C38 N2 -118.1(4)
C44 C39 C40 C41 -2.9(5)
N2 C39 C40 C41 174.4(3)
C39 C40 C41 C42 0.2(6)
C40 C41 C42 C43 2.8(6)
C40 C41 C42 Cl2 -177.4(3)
C41 C42 C43 C44 -3.1(6)
Cl2 C42 C43 C44 177.1(3)
C40 C39 C44 C43 2.6(5)
N2 C39 C44 C43 -174.7(3)
C42 C43 C44 C39 0.4(6)
O3 C16 N1 C17 1.9(5)
C11 C16 N1 C17 -178.5(3)
O3 C16 N1 C8 177.4(3)
C11 C16 N1 C8 -3.0(4)
C18 C17 N1 C16 76.1(4)
C22 C17 N1 C16 -100.0(4)
C18 C17 N1 C8 -99.0(4)
C22 C17 N1 C8 85.0(4)
C10 C8 N1 C16 0.6(3)
C9 C8 N1 C16 -122.4(3)
C7 C8 N1 C16 119.5(3)
C10 C8 N1 C17 175.9(3)
C9 C8 N1 C17 52.9(4)
C7 C8 N1 C17 -65.2(4)
O6 C38 N2 C39 -9.9(5)
C33 C38 N2 C39 168.3(3)
O6 C38 N2 C30 -178.7(3)
C33 C38 N2 C30 -0.5(4)
C40 C39 N2 C38 118.5(4)
C44 C39 N2 C38 -64.1(4)
C40 C39 N2 C30 -73.5(4)
C44 C39 N2 C30 103.8(4)
C32 C30 N2 C38 0.6(4)
C29 C30 N2 C38 -120.4(3)
C31 C30 N2 C38 123.6(3)
C32 C30 N2 C39 -168.3(3)
C29 C30 N2 C39 70.8(4)
C31 C30 N2 C39 -45.2(4)
